data_9005508
loop_
_publ_author_name
'Keller, P.'

_publ_section_title
;
 Ekatite, (Fe3+,Fe2+,Zn)12(OH)6[AsO3]6[AsO3,HOSiO3]2, a new mineral
 from Tsumeb, Namibia, and its crystal structure
;
_journal_name_full 'European Journal of Mineralogy'
_journal_page_first 769
_journal_page_last 777
_journal_paper_doi 10.1127/0935-1221/2001/0013-0769
_journal_volume 13
_journal_year 2001
_chemical_compound_source 'Tsumeb, Namibia'
_chemical_formula_sum 'As2.268 Fe5.07 H9.492 O15.246 Si0.246 Zn0.9'
_chemical_name_mineral Ekatite
_space_group_IT_number 186
_symmetry_space_group_name_Hall 'P 6c -2c'
_symmetry_space_group_name_H-M 'P 63 m c'
_cell_angle_alpha 90
_cell_angle_beta 90
_cell_angle_gamma 120
_cell_formula_units_Z 2
_cell_length_a 12.773
_cell_length_b 12.773
_cell_length_c 5.051
_cell_volume 713.664
_database_code_amcsd 0006895
_exptl_crystal_density_diffrn 3.594
_cod_original_formula_sum 'Fe5.07 Zn.9 As2.268 Si.246 O15.246 H9.492'
_cod_database_code 9005508

loop_
_space_group_symop_operation_xyz
x,y,z
-x,-x+y,1/2+z
x-y,x,1/2+z
-y,-x,z
-y,x-y,z
x-y,-y,1/2+z
-x,-y,1/2+z
x,x-y,z
-x+y,-x,z
y,x,1/2+z
y,-x+y,1/2+z
-x+y,y,z

loop_
_atom_site_aniso_label
_atom_site_aniso_U_11
_atom_site_aniso_U_22
_atom_site_aniso_U_33
_atom_site_aniso_U_12
_atom_site_aniso_U_13
_atom_site_aniso_U_23
FeM1 0.01270 0.00980 0.01010 0.00590 -0.00020 0.00080
FeM2 0.01270 0.00980 0.01010 0.00590 -0.00020 0.00080
ZnM2 0.01270 0.00980 0.01010 0.00590 -0.00020 0.00080
As1 0.00750 0.00700 0.00850 0.00380 -0.00050 -0.00020
As2 0.00740 0.00740 0.00640 0.00370 0.00000 0.00000
Si2 0.00760 0.00760 0.02020 0.00380 0.00000 0.00000
O1 0.01640 0.02520 0.01090 0.00820 0.00540 0.00270
O2 0.01870 0.00760 0.01270 0.00760 -0.00610 -0.00110
O3 0.02150 0.00430 0.03340 0.00210 -0.00350 -0.00700
O-H4 0.01040 0.01170 0.01630 0.00520 0.00400 0.00200

loop_
_atom_site_label
_atom_site_fract_x
_atom_site_fract_y
_atom_site_fract_z
_atom_site_occupancy
_atom_site_U_iso_or_equiv
_atom_site_type_symbol
_atom_site_attached_hydrogens
FeM1 0.91549 0.57285 0.59350 0.50800 0.01070 Fe 0
FeM2 0.91549 0.57285 0.59350 0.33700 0.01070 Fe 0
ZnM2 0.91549 0.57285 0.59350 0.15000 0.01070 Zn 0
As1 0.71631 0.85816 0.62460 0.50000 0.00770 As 0
As2 0.66667 0.33333 0.89500 0.76800 0.00710 As 0
Si2 0.66667 0.33333 0.83700 0.24600 0.00770 Si 0
O1 0.60480 0.80240 0.88600 1.00000 0.01850 O 0
O2 0.65590 0.93390 0.43700 1.00000 0.01250 O 0
O3 0.59680 0.19360 0.72300 1.00000 0.02160 O 0
O-H4 0.04900 0.52450 0.77800 1.00000 0.01290 O 1
O-H5 0.66667 0.33333 0.16600 0.24600 0.00940 O 1
H1 0.01000 0.50200 0.60000 1.00000 ? H 0
H2 0.66667 0.33333 0.38810 0.24600 ? H 0

loop_
_cod_changelog_entry_id
_cod_changelog_entry_author
_cod_changelog_entry_date
_cod_changelog_entry_text
1
;cod-tools version 3.8.0
Id: cif_guess_AMCSD_atom_types 9574 2023-05-10 09:00:05Z saulius
;
2023-05-10T18:50:09+03:00
;Derived atom types and hydrogen counts
from atom names that follow the AMCSD naming convention
(Wat == water, O-H == hydroxyl).
;
2
;cod-tools version 3.10.1
Id: cif_fix_AMCSD_aniso_labels 10200 2024-08-01 14:09:44Z saulius
;
2024-08-02T12:20:57+03:00
;Changed the following '_atom_site_aniso_label' values:
'OH4' -> 'O-H4'
;

loop_
_cod_related_entry_id
_cod_related_entry_database
_cod_related_entry_code
1 AMCSD 0006895
